data_2236412
loop_
_publ_author_name
'Dungan, Victoria J.'
'Mueller-Bunz, Helge'
'Rutledge, Peter J.'

_publ_section_title
;
 (2<i>S</i>,4<i>S</i>)-3-Benzoyl-4-benzyl-2-<i>tert</i>-butyl-1,3-oxazolidin-5-one
;
_journal_coeditor_code KJ2203
_journal_issue 9
_journal_name_full 'Acta Crystallographica Section E'
_journal_page_first o2747
_journal_paper_doi 10.1107/S1600536812035556
_journal_volume 68
_journal_year 2012
_chemical_formula_iupac 'C21 H23 N O3'
_chemical_formula_moiety 'C21 H23 N O3'
_chemical_formula_sum 'C21 H23 N O3'
_chemical_formula_weight 337.40
_chemical_name_systematic
;
(2<i>S</i>,4<i>S</i>)-3-Benzoyl-4-benzyl-2-(<i>tert</i>-butyl)-1,3-
oxazolidin-5-one
;
_space_group_IT_number 5
_symmetry_cell_setting monoclinic
_symmetry_space_group_name_Hall 'C 2y'
_symmetry_space_group_name_H-M 'C 1 2 1'
_atom_sites_solution_hydrogens geom
_atom_sites_solution_primary direct
_atom_sites_solution_secondary difmap
_audit_creation_method SHELXL-97
_cell_angle_alpha 90.00
_cell_angle_beta 117.4700(10)
_cell_angle_gamma 90.00
_cell_formula_units_Z 4
_cell_length_a 23.6627(17)
_cell_length_b 7.1449(5)
_cell_length_c 12.2265(9)
_cell_measurement_reflns_used 9756
_cell_measurement_temperature 100(2)
_cell_measurement_theta_max 28.40
_cell_measurement_theta_min 3.01
_cell_volume 1834.0(2)
_computing_cell_refinement
;
<i>SAINT</i> (Bruker, 2001)
;
_computing_data_collection
;
<i>SMART</i> (Bruker, 2001)
;
_computing_data_reduction '<i>SAINT</i> (Bruker, 2001)'
_computing_molecular_graphics 'SHELXTL (Sheldrick, 2008)'
_computing_publication_material 'SHELXL97 (Sheldrick, 2008)'
_computing_structure_refinement 'SHELXL97 (Sheldrick, 2008)'
_computing_structure_solution 'SHELXS97 (Sheldrick, 2008)'
_diffrn_ambient_temperature 100(2)
_diffrn_detector_area_resol_mean 8.366
_diffrn_measured_fraction_theta_full 1.000
_diffrn_measured_fraction_theta_max 0.950
_diffrn_measurement_device_type 'Bruker  D8 platform diffractometer SMART APEX CCD area detector'
_diffrn_measurement_method '\f and \w scans'
_diffrn_radiation_monochromator graphite
_diffrn_radiation_source 'sealed tube'
_diffrn_radiation_type MoK\a
_diffrn_radiation_wavelength 0.71073
_diffrn_reflns_av_R_equivalents 0.0194
_diffrn_reflns_av_sigmaI/netI 0.0133
_diffrn_reflns_limit_h_max 31
_diffrn_reflns_limit_h_min -31
_diffrn_reflns_limit_k_max 9
_diffrn_reflns_limit_k_min -9
_diffrn_reflns_limit_l_max 16
_diffrn_reflns_limit_l_min -16
_diffrn_reflns_number 15833
_diffrn_reflns_theta_full 27.00
_diffrn_reflns_theta_max 28.51
_diffrn_reflns_theta_min 1.88
_exptl_absorpt_coefficient_mu 0.081
_exptl_absorpt_correction_T_max 0.9919
_exptl_absorpt_correction_T_min 0.8863
_exptl_absorpt_correction_type multi-scan
_exptl_absorpt_process_details
;
(SADABS; Sheldrick, 2000)
;
_exptl_crystal_colour colourless
_exptl_crystal_density_diffrn 1.222
_exptl_crystal_density_method 'not measured'
_exptl_crystal_description rod
_exptl_crystal_F_000 720
_exptl_crystal_size_max 0.50
_exptl_crystal_size_mid 0.10
_exptl_crystal_size_min 0.10
_refine_diff_density_max 0.316
_refine_diff_density_min -0.189
_refine_ls_extinction_method none
_refine_ls_goodness_of_fit_ref 1.046
_refine_ls_hydrogen_treatment constr
_refine_ls_matrix_type full
_refine_ls_number_parameters 229
_refine_ls_number_reflns 2390
_refine_ls_number_restraints 1
_refine_ls_restrained_S_all 1.046
_refine_ls_R_factor_all 0.0347
_refine_ls_R_factor_gt 0.0340
_refine_ls_shift/su_max 0.005
_refine_ls_shift/su_mean 0.001
_refine_ls_structure_factor_coef Fsqd
_refine_ls_weighting_details 'calc w=1/[\s^2^(Fo^2^)+(0.0619P)^2^+0.4977P] where P=(Fo^2^+2Fc^2^)/3'
_refine_ls_weighting_scheme calc
_refine_ls_wR_factor_gt 0.0871
_refine_ls_wR_factor_ref 0.0878
_reflns_number_gt 2335
_reflns_number_total 2390
_reflns_threshold_expression I>2\s(I)
_cod_data_source_file kj2203.cif
_cod_data_source_block I
_cod_original_sg_symbol_H-M 'C 2'
_cod_database_code 2236412
_cod_database_fobs_code 2236412

loop_
_symmetry_equiv_pos_as_xyz
'x, y, z'
'-x, y, -z'
'x+1/2, y+1/2, z'
'-x+1/2, y+1/2, -z'

loop_
_atom_site_type_symbol
_atom_site_label
_atom_site_fract_x
_atom_site_fract_y
_atom_site_fract_z
_atom_site_U_iso_or_equiv
_atom_site_adp_type
_atom_site_calc_flag
_atom_site_refinement_flags
_atom_site_occupancy
_atom_site_symmetry_multiplicity
C C1 0.32528(7) 0.0666(2) 0.72715(13) 0.0201(3) Uani d . 1 1
H H1 0.2936 0.1615 0.6991 0.024 Uiso calc R 1 1
C C2 0.35910(8) 0.0255(3) 0.85255(14) 0.0238(3) Uani d . 1 1
H H2 0.3504 0.0929 0.9101 0.029 Uiso calc R 1 1
C C3 0.40519(8) -0.1129(3) 0.89347(14) 0.0269(4) Uani d . 1 1
H H3 0.4285 -0.1390 0.9791 0.032 Uiso calc R 1 1
C C4 0.41737(8) -0.2135(3) 0.80964(16) 0.0274(3) Uani d . 1 1
H H4 0.4485 -0.3100 0.8379 0.033 Uiso calc R 1 1
C C5 0.38402(7) -0.1736(2) 0.68398(15) 0.0232(3) Uani d . 1 1
H H5 0.3924 -0.2422 0.6265 0.028 Uiso calc R 1 1
C C6 0.33832(7) -0.0322(2) 0.64354(13) 0.0174(3) Uani d . 1 1
C C7 0.29922(7) 0.0067(2) 0.50761(13) 0.0168(3) Uani d . 1 1
O O1 0.24806(5) -0.06990(19) 0.44701(10) 0.0243(3) Uani d . 1 1
N N 0.32549(6) 0.12804(19) 0.45687(11) 0.0160(3) Uani d . 1 1
C C8 0.28720(7) 0.1929(2) 0.32915(13) 0.0167(3) Uani d . 1 1
H H8 0.2410 0.1878 0.3077 0.020 Uiso calc R 1 1
C C9 0.29772(7) 0.0885(2) 0.22984(13) 0.0186(3) Uani d . 1 1
C C10 0.36825(7) 0.0743(3) 0.26437(15) 0.0248(3) Uani d . 1 1
H H10A 0.3731 0.0156 0.1967 0.037 Uiso calc R 1 1
H H10B 0.3901 -0.0016 0.3391 0.037 Uiso calc R 1 1
H H10C 0.3870 0.2000 0.2795 0.037 Uiso calc R 1 1
C C11 0.26947(8) -0.1078(2) 0.21368(14) 0.0240(3) Uani d . 1 1
H H11A 0.2922 -0.1782 0.2906 0.036 Uiso calc R 1 1
H H11B 0.2738 -0.1725 0.1472 0.036 Uiso calc R 1 1
H H11C 0.2243 -0.0989 0.1928 0.036 Uiso calc R 1 1
C C12 0.26277(8) 0.1979(3) 0.10837(14) 0.0269(3) Uani d . 1 1
H H12A 0.2636 0.1257 0.0410 0.040 Uiso calc R 1 1
H H12B 0.2840 0.3185 0.1158 0.040 Uiso calc R 1 1
H H12C 0.2185 0.2193 0.0910 0.040 Uiso calc R 1 1
O O2 0.30612(5) 0.38597(16) 0.33203(9) 0.0201(2) Uani d . 1 1
C C13 0.35521(7) 0.4321(2) 0.44092(13) 0.0182(3) Uani d . 1 1
O O3 0.38072(5) 0.58182(17) 0.45787(10) 0.0239(2) Uani d . 1 1
C C14 0.37239(6) 0.2706(2) 0.53073(12) 0.0155(3) Uani d . 1 1
H H14 0.3649 0.3077 0.6019 0.019 Uiso calc R 1 1
C C15 0.44249(6) 0.2112(2) 0.57882(13) 0.0179(3) Uani d . 1 1
H H15A 0.4465 0.0764 0.5999 0.022 Uiso calc R 1 1
H H15B 0.4547 0.2281 0.5121 0.022 Uiso calc R 1 1
C C16 0.48839(6) 0.3203(2) 0.69091(13) 0.0171(3) Uani d . 1 1
C C17 0.49970(7) 0.2615(3) 0.80782(14) 0.0239(3) Uani d . 1 1
H H17 0.4764 0.1590 0.8162 0.029 Uiso calc R 1 1
C C18 0.54481(8) 0.3517(3) 0.91234(15) 0.0301(4) Uani d . 1 1
H H18 0.5519 0.3112 0.9917 0.036 Uiso calc R 1 1
C C19 0.57940(8) 0.4999(3) 0.90157(15) 0.0296(4) Uani d . 1 1
H H19 0.6111 0.5588 0.9733 0.035 Uiso calc R 1 1
C C20 0.56771(8) 0.5622(3) 0.78598(16) 0.0293(4) Uani d . 1 1
H H20 0.5910 0.6653 0.7782 0.035 Uiso calc R 1 1
C C21 0.52189(7) 0.4739(2) 0.68114(14) 0.0224(3) Uani d . 1 1
H H21 0.5134 0.5190 0.6019 0.027 Uiso calc R 1 1

loop_
_atom_site_aniso_label
_atom_site_aniso_U_11
_atom_site_aniso_U_22
_atom_site_aniso_U_33
_atom_site_aniso_U_12
_atom_site_aniso_U_13
_atom_site_aniso_U_23
C1 0.0200(6) 0.0198(7) 0.0207(7) 0.0012(6) 0.0096(5) 0.0004(6)
C2 0.0277(8) 0.0263(8) 0.0187(7) -0.0026(6) 0.0117(6) -0.0014(6)
C3 0.0270(8) 0.0269(8) 0.0213(7) -0.0038(7) 0.0064(6) 0.0055(6)
C4 0.0262(8) 0.0199(8) 0.0313(8) 0.0045(6) 0.0093(7) 0.0049(7)
C5 0.0244(7) 0.0191(7) 0.0261(7) 0.0007(6) 0.0116(6) -0.0032(6)
C6 0.0169(6) 0.0178(7) 0.0176(6) -0.0037(6) 0.0079(5) -0.0013(5)
C7 0.0169(6) 0.0185(7) 0.0164(6) -0.0011(5) 0.0090(5) -0.0030(5)
O1 0.0211(5) 0.0310(7) 0.0206(5) -0.0092(5) 0.0095(4) -0.0036(5)
N 0.0146(5) 0.0178(6) 0.0139(5) -0.0020(5) 0.0051(5) -0.0030(5)
C8 0.0157(6) 0.0170(7) 0.0154(6) -0.0014(5) 0.0054(5) -0.0011(5)
C9 0.0220(7) 0.0187(7) 0.0145(6) -0.0045(6) 0.0079(5) -0.0022(5)
C10 0.0254(7) 0.0278(8) 0.0247(7) -0.0024(7) 0.0145(6) -0.0062(7)
C11 0.0326(8) 0.0205(8) 0.0195(6) -0.0074(7) 0.0124(6) -0.0042(6)
C12 0.0348(8) 0.0257(8) 0.0169(7) -0.0033(7) 0.0092(6) 0.0023(6)
O2 0.0205(5) 0.0164(5) 0.0197(5) -0.0009(4) 0.0062(4) -0.0005(4)
C13 0.0166(6) 0.0181(7) 0.0202(6) 0.0016(6) 0.0087(5) -0.0024(6)
O3 0.0274(6) 0.0173(5) 0.0259(5) -0.0038(5) 0.0113(5) -0.0034(5)
C14 0.0139(6) 0.0156(6) 0.0165(6) -0.0024(5) 0.0065(5) -0.0036(5)
C15 0.0139(6) 0.0188(7) 0.0199(6) -0.0013(6) 0.0068(5) -0.0036(6)
C16 0.0126(6) 0.0189(7) 0.0188(6) 0.0008(5) 0.0065(5) -0.0024(6)
C17 0.0189(7) 0.0296(8) 0.0223(7) 0.0001(6) 0.0087(6) 0.0039(7)
C18 0.0253(7) 0.0419(11) 0.0186(7) 0.0069(8) 0.0062(6) 0.0013(7)
C19 0.0207(7) 0.0327(9) 0.0250(7) 0.0024(7) 0.0017(6) -0.0119(7)
C20 0.0247(8) 0.0241(8) 0.0350(9) -0.0071(7) 0.0103(7) -0.0082(8)
C21 0.0225(7) 0.0222(8) 0.0227(7) -0.0037(6) 0.0105(6) -0.0022(6)

loop_
_atom_type_symbol
_atom_type_description
_atom_type_scat_dispersion_real
_atom_type_scat_dispersion_imag
_atom_type_scat_source
C C 0.0033 0.0000 'International Tables Vol C Tables 4.2.6.8 and 6.1.1.4'
H H 0.0000 0.0000 'International Tables Vol C Tables 4.2.6.8 and 6.1.1.4'
N N 0.0061 0.0000 'International Tables Vol C Tables 4.2.6.8 and 6.1.1.4'
O O 0.0106 0.0000 'International Tables Vol C Tables 4.2.6.8 and 6.1.1.4'

loop_
_geom_angle_atom_site_label_1
_geom_angle_atom_site_label_2
_geom_angle_atom_site_label_3
_geom_angle
C6 C1 C2 119.49(15)
C6 C1 H1 120.3
C2 C1 H1 120.3
C3 C2 C1 120.32(15)
C3 C2 H2 119.8
C1 C2 H2 119.8
C2 C3 C4 120.08(14)
C2 C3 H3 120.0
C4 C3 H3 120.0
C3 C4 C5 120.20(15)
C3 C4 H4 119.9
C5 C4 H4 119.9
C6 C5 C4 119.44(15)
C6 C5 H5 120.3
C4 C5 H5 120.3
C1 C6 C5 120.46(14)
C1 C6 C7 119.02(13)
C5 C6 C7 120.39(13)
O1 C7 N 122.64(13)
O1 C7 C6 121.26(13)
N C7 C6 116.08(12)
C7 N C14 122.12(12)
C7 N C8 119.56(12)
C14 N C8 110.75(12)
O2 C8 N 104.03(11)
O2 C8 C9 108.70(12)
N C8 C9 116.05(12)
O2 C8 H8 109.3
N C8 H8 109.3
C9 C8 H8 109.3
C10 C9 C11 109.45(14)
C10 C9 C12 109.46(13)
C11 C9 C12 109.49(12)
C10 C9 C8 111.61(12)
C11 C9 C8 109.08(12)
C12 C9 C8 107.72(13)
C9 C10 H10A 109.5
C9 C10 H10B 109.5
H10A C10 H10B 109.5
C9 C10 H10C 109.5
H10A C10 H10C 109.5
H10B C10 H10C 109.5
C9 C11 H11A 109.5
C9 C11 H11B 109.5
H11A C11 H11B 109.5
C9 C11 H11C 109.5
H11A C11 H11C 109.5
H11B C11 H11C 109.5
C9 C12 H12A 109.5
C9 C12 H12B 109.5
H12A C12 H12B 109.5
C9 C12 H12C 109.5
H12A C12 H12C 109.5
H12B C12 H12C 109.5
C13 O2 C8 112.03(12)
O3 C13 O2 121.81(14)
O3 C13 C14 127.58(14)
O2 C13 C14 110.60(13)
N C14 C13 102.04(11)
N C14 C15 114.74(12)
C13 C14 C15 111.59(12)
N C14 H14 109.4
C13 C14 H14 109.4
C15 C14 H14 109.4
C16 C15 C14 113.58(12)
C16 C15 H15A 108.9
C14 C15 H15A 108.9
C16 C15 H15B 108.9
C14 C15 H15B 108.9
H15A C15 H15B 107.7
C21 C16 C17 118.63(14)
C21 C16 C15 121.86(13)
C17 C16 C15 119.45(14)
C18 C17 C16 120.44(16)
C18 C17 H17 119.8
C16 C17 H17 119.8
C19 C18 C17 120.37(16)
C19 C18 H18 119.8
C17 C18 H18 119.8
C18 C19 C20 119.76(16)
C18 C19 H19 120.1
C20 C19 H19 120.1
C19 C20 C21 119.95(17)
C19 C20 H20 120.0
C21 C20 H20 120.0
C16 C21 C20 120.78(15)
C16 C21 H21 119.6
C20 C21 H21 119.6

loop_
_geom_bond_atom_site_label_1
_geom_bond_atom_site_label_2
_geom_bond_distance
C1 C6 1.389(2)
C1 C2 1.395(2)
C1 H1 0.9500
C2 C3 1.384(2)
C2 H2 0.9500
C3 C4 1.387(3)
C3 H3 0.9500
C4 C5 1.395(2)
C4 H4 0.9500
C5 C6 1.393(2)
C5 H5 0.9500
C6 C7 1.5090(19)
C7 O1 1.2194(18)
C7 N 1.3706(19)
N C14 1.4695(18)
N C8 1.4728(18)
C8 O2 1.4455(19)
C8 C9 1.540(2)
C8 H8 1.0000
C9 C10 1.524(2)
C9 C11 1.527(2)
C9 C12 1.539(2)
C10 H10A 0.9800
C10 H10B 0.9800
C10 H10C 0.9800
C11 H11A 0.9800
C11 H11B 0.9800
C11 H11C 0.9800
C12 H12A 0.9800
C12 H12B 0.9800
C12 H12C 0.9800
O2 C13 1.3431(17)
C13 O3 1.198(2)
C13 C14 1.514(2)
C14 C15 1.5418(18)
C14 H14 1.0000
C15 C16 1.5141(19)
C15 H15A 0.9900
C15 H15B 0.9900
C16 C21 1.391(2)
C16 C17 1.392(2)
C17 C18 1.389(2)
C17 H17 0.9500
C18 C19 1.381(3)
C18 H18 0.9500
C19 C20 1.383(3)
C19 H19 0.9500
C20 C21 1.391(2)
C20 H20 0.9500
C21 H21 0.9500

loop_
_geom_torsion_atom_site_label_1
_geom_torsion_atom_site_label_2
_geom_torsion_atom_site_label_3
_geom_torsion_atom_site_label_4
_geom_torsion
C6 C1 C2 C3 -0.1(2)
C1 C2 C3 C4 -0.9(3)
C2 C3 C4 C5 1.1(3)
C3 C4 C5 C6 -0.2(3)
C2 C1 C6 C5 1.1(2)
C2 C1 C6 C7 177.00(14)
C4 C5 C6 C1 -0.9(2)
C4 C5 C6 C7 -176.77(15)
C1 C6 C7 O1 -84.5(2)
C5 C6 C7 O1 91.41(19)
C1 C6 C7 N 97.27(16)
C5 C6 C7 N -86.80(18)
O1 C7 N C14 156.59(15)
C6 C7 N C14 -25.2(2)
O1 C7 N C8 9.8(2)
C6 C7 N C8 -172.04(13)
C7 N C8 O2 142.88(12)
C14 N C8 O2 -7.41(14)
C7 N C8 C9 -97.78(16)
C14 N C8 C9 111.93(13)
O2 C8 C9 C10 66.66(16)
N C8 C9 C10 -50.11(18)
O2 C8 C9 C11 -172.28(12)
N C8 C9 C11 70.95(15)
O2 C8 C9 C12 -53.52(15)
N C8 C9 C12 -170.29(12)
N C8 O2 C13 7.13(15)
C9 C8 O2 C13 -117.09(13)
C8 O2 C13 O3 174.27(13)
C8 O2 C13 C14 -4.26(16)
C7 N C14 C13 -144.40(13)
C8 N C14 C13 5.00(14)
C7 N C14 C15 94.76(16)
C8 N C14 C15 -115.84(13)
O3 C13 C14 N -178.96(14)
O2 C13 C14 N -0.53(15)
O3 C13 C14 C15 -56.0(2)
O2 C13 C14 C15 122.48(13)
N C14 C15 C16 -157.45(12)
C13 C14 C15 C16 87.12(15)
C14 C15 C16 C21 -96.99(16)
C14 C15 C16 C17 85.79(17)
C21 C16 C17 C18 -1.7(2)
C15 C16 C17 C18 175.60(15)
C16 C17 C18 C19 -0.6(3)
C17 C18 C19 C20 1.9(3)
C18 C19 C20 C21 -0.9(3)
C17 C16 C21 C20 2.7(2)
C15 C16 C21 C20 -174.55(15)
C19 C20 C21 C16 -1.4(3)

loop_
_cod_related_entry_id
_cod_related_entry_database
_cod_related_entry_code
1 ChemSpider 20043594
